data_4031723
loop_
_publ_author_name
'Miranda, Luis D.'
'Hern\'andez-V\'azquez, Eduardo'

_publ_section_title
;
 Multicomponent/Palladium-Catalyzed Cascade Entry to Benzopyrrolizidine
 Derivatives: Synthesis and Antioxidant Evaluation.
;
_journal_issue 21
_journal_name_full 'The Journal of organic chemistry'
_journal_page_first 10611
_journal_page_last 10623
_journal_paper_doi 10.1021/acs.joc.5b01742
_journal_volume 80
_journal_year 2015
_chemical_formula_moiety 'C24 H26 N2 O3'
_chemical_formula_sum 'C24 H26 N2 O3'
_chemical_formula_weight 390.47
_chemical_name_systematic
;
 ?
;
_space_group_crystal_system triclinic
_space_group_IT_number 2
_space_group_name_Hall '-P 1'
_space_group_name_H-M_alt 'P -1'
_symmetry_space_group_name_Hall '-P 1'
_symmetry_space_group_name_H-M 'P -1'
_atom_sites_solution_hydrogens mixed
_atom_sites_solution_primary direct
_atom_sites_solution_secondary difmap
_audit_creation_method SHELXL-2014
_cell_angle_alpha 104.251(10)
_cell_angle_beta 92.232(10)
_cell_angle_gamma 101.630(10)
_cell_formula_units_Z 2
_cell_length_a 8.749(5)
_cell_length_b 10.924(6)
_cell_length_c 11.952(7)
_cell_measurement_reflns_used 2243
_cell_measurement_temperature 298(2)
_cell_measurement_theta_max 25.69
_cell_measurement_theta_min 2.28
_cell_volume 1079.7(11)
_computing_cell_refinement 'APEX2 v2012.10.0(Bruker, 2012)'
_computing_data_collection 'APEX2 v2012.10.0(Bruker, 2012)'
_computing_data_reduction 'SAINT V8.27B (Bruker, 2012)'
_computing_molecular_graphics 'SHELXTL V 6.12 (Sheldrick, 2000)'
_computing_publication_material 'SHELXTL V 6.12 (Sheldrick, 2000)'
_computing_structure_refinement 'SHELXL-2014 (Sheldrick, 2014/1)'
_computing_structure_solution 'SHELXS-97 (Sheldrick, 2008)'
_diffrn_ambient_temperature 298(2)
_diffrn_detector_area_resol_mean 8.333
_diffrn_measured_fraction_theta_full 0.994
_diffrn_measured_fraction_theta_max 0.993
_diffrn_measurement_device_type 'Bruker Smart Apex CCD diffractometer 01-670-01'
_diffrn_measurement_method \w-scans
_diffrn_radiation_monochromator graphite
_diffrn_radiation_type MoK\a
_diffrn_radiation_wavelength 0.71073
_diffrn_reflns_av_R_equivalents 0.0716
_diffrn_reflns_av_unetI/netI 0.1139
_diffrn_reflns_laue_measured_fraction_full 0.994
_diffrn_reflns_laue_measured_fraction_max 0.993
_diffrn_reflns_limit_h_max 10
_diffrn_reflns_limit_h_min -10
_diffrn_reflns_limit_k_max 13
_diffrn_reflns_limit_k_min -13
_diffrn_reflns_limit_l_max 14
_diffrn_reflns_limit_l_min -14
_diffrn_reflns_number 7776
_diffrn_reflns_point_group_measured_fraction_full 0.994
_diffrn_reflns_point_group_measured_fraction_max 0.993
_diffrn_reflns_theta_full 25.242
_diffrn_reflns_theta_max 26.018
_diffrn_reflns_theta_min 2.387
_diffrn_source 'fine-focus sealed tube'
_exptl_absorpt_coefficient_mu 0.079
_exptl_absorpt_correction_T_max 0.9956
_exptl_absorpt_correction_T_min 0.9657
_exptl_absorpt_correction_type multi-scan
_exptl_absorpt_process_details '(Sheldrick, 2008)'
_exptl_crystal_colour colourless
_exptl_crystal_density_diffrn 1.201
_exptl_crystal_description prism
_exptl_crystal_F_000 416
_exptl_crystal_size_max 0.481
_exptl_crystal_size_mid 0.258
_exptl_crystal_size_min 0.060
_refine_diff_density_max 0.361
_refine_diff_density_min -0.235
_refine_diff_density_rms 0.054
_refine_ls_extinction_method none
_refine_ls_goodness_of_fit_ref 1.015
_refine_ls_hydrogen_treatment mixed
_refine_ls_matrix_type full
_refine_ls_number_parameters 301
_refine_ls_number_reflns 4228
_refine_ls_number_restraints 57
_refine_ls_restrained_S_all 1.057
_refine_ls_R_factor_all 0.1515
_refine_ls_R_factor_gt 0.0843
_refine_ls_shift/su_max 0.000
_refine_ls_shift/su_mean 0.000
_refine_ls_structure_factor_coef Fsqd
_refine_ls_weighting_details 'w=1/[\s^2^(Fo^2^)+(0.1256P)^2^] where P=(Fo^2^+2Fc^2^)/3'
_refine_ls_weighting_scheme calc
_refine_ls_wR_factor_gt 0.2167
_refine_ls_wR_factor_ref 0.2647
_reflns_Friedel_coverage 0.000
_reflns_number_gt 2111
_reflns_number_total 4228
_reflns_threshold_expression 'I > 2\s(I)'
_cod_data_source_file jo5b01742_si_002.cif
_cod_data_source_block 328MGL14
_cod_depositor_comments 'Adding full bibliography for 4031723--4031724.cif.'
_cod_database_code 4031723
_shelx_space_group_comment
;
The symmetry employed for this shelxl refinement is uniquely defined
by the following loop, which should always be used as a source of
symmetry information in preference to the above space-group names.
They are only intended as comments.
;
_shelx_estimated_absorpt_t_min 0.963
_shelx_estimated_absorpt_t_max 0.995
_shelxl_version_number 2014-1

loop_
_space_group_symop_operation_xyz
'x, y, z'
'-x, -y, -z'

loop_
_atom_site_label
_atom_site_type_symbol
_atom_site_fract_x
_atom_site_fract_y
_atom_site_fract_z
_atom_site_U_iso_or_equiv
_atom_site_adp_type
_atom_site_occupancy
_atom_site_site_symmetry_order
_atom_site_calc_flag
_atom_site_refinement_flags_posn
_atom_site_refinement_flags_adp
_atom_site_refinement_flags_occupancy
_atom_site_disorder_assembly
_atom_site_disorder_group
O1 O 0.3240(3) 0.9974(2) 0.57257(19) 0.0671(8) Uani 1 1 d . . . . .
O2 O 0.2069(3) 0.8133(3) 0.0870(2) 0.0861(10) Uani 1 1 d . . . . .
O3 O 0.1876(4) 1.4291(3) 0.1899(3) 0.0875(10) Uani 1 1 d . . . . .
N1 N 0.3118(3) 1.0094(3) 0.3846(2) 0.0480(7) Uani 1 1 d . . . . .
N2 N 0.4328(3) 0.8625(3) 0.2027(3) 0.0567(9) Uani 1 1 d . . . . .
H2 H 0.472(4) 0.902(4) 0.272(3) 0.071(12) Uiso 1 1 d . . . . .
C1 C 0.2674(4) 0.9555(3) 0.4721(3) 0.0505(9) Uani 1 1 d . . . . .
C2 C 0.1374(4) 0.8404(4) 0.4195(3) 0.0554(10) Uani 1 1 d . . . . .
C3 C 0.0721(4) 0.8646(4) 0.3135(3) 0.0608(10) Uani 1 1 d . . . . .
H3A H -0.0139 0.9083 0.3296 0.073 Uiso 1 1 calc R U . . .
H3B H 0.0348 0.7843 0.2541 0.073 Uiso 1 1 calc R U . . .
C4 C 0.2102(4) 0.9513(3) 0.2754(3) 0.0486(9) Uani 1 1 d . . . . .
C5 C 0.1831(4) 1.0680(3) 0.2401(3) 0.0456(8) Uani 1 1 d . . . . .
C6 C 0.0822(4) 1.0787(4) 0.1518(3) 0.0533(9) Uani 1 1 d . . . . .
H6 H 0.0155 1.0050 0.1052 0.064 Uiso 1 1 calc R U . . .
C7 C 0.0805(4) 1.1982(4) 0.1331(3) 0.0553(10) Uani 1 1 d . . . . .
H7 H 0.0119 1.2052 0.0747 0.066 Uiso 1 1 calc R U . . .
C8 C 0.1813(4) 1.3072(4) 0.2015(3) 0.0597(10) Uani 1 1 d . . . . .
C9 C 0.2833(4) 1.2981(4) 0.2900(3) 0.0599(10) Uani 1 1 d . . . . .
H9 H 0.3513 1.3719 0.3354 0.072 Uiso 1 1 calc R U . . .
C10 C 0.2827(4) 1.1797(3) 0.3095(3) 0.0495(9) Uani 1 1 d . . . . .
C11 C 0.3828(4) 1.1460(3) 0.3988(3) 0.0574(10) Uani 1 1 d . . . . .
H11A H 0.4916 1.1582 0.3822 0.069 Uiso 1 1 calc R U . . .
H11B H 0.3759 1.1973 0.4764 0.069 Uiso 1 1 calc R U . . .
C12 C 0.1025(5) 0.7292(4) 0.4495(4) 0.0783(13) Uani 1 1 d . . . . .
H12 H 0.0220 0.6672 0.4020 0.094 Uiso 1 1 calc R U . . .
C13 C 0.1693(5) 0.6878(4) 0.5444(3) 0.0679(11) Uani 1 1 d . . . . .
C14 C 0.1927(5) 0.7581(4) 0.6591(4) 0.0777(13) Uani 1 1 d . . . . .
H14 H 0.1643 0.8376 0.6799 0.093 Uiso 1 1 calc R U . . .
C15 C 0.2564(6) 0.7131(6) 0.7420(4) 0.0924(15) Uani 1 1 d . . . . .
H15 H 0.2699 0.7618 0.8188 0.111 Uiso 1 1 calc R U . . .
C16 C 0.3009(6) 0.5972(6) 0.7144(5) 0.0933(15) Uani 1 1 d . . . . .
H16 H 0.3467 0.5682 0.7716 0.112 Uiso 1 1 calc R U . . .
C17 C 0.2783(7) 0.5262(5) 0.6051(6) 0.1054(18) Uani 1 1 d . . . . .
H17 H 0.3093 0.4476 0.5864 0.127 Uiso 1 1 calc R U . . .
C18 C 0.2103(6) 0.5661(5) 0.5193(4) 0.0929(15) Uani 1 1 d . . . . .
H18 H 0.1911 0.5129 0.4442 0.111 Uiso 1 1 calc R U . . .
C19 C 0.2854(4) 0.8671(3) 0.1792(3) 0.0540(9) Uani 1 1 d . . . . .
C20 C 0.5311(5) 0.7960(4) 0.1245(4) 0.0779(13) Uani 1 1 d D . . . .
C21_a C 0.4531(9) 0.6598(6) 0.0608(7) 0.097(3) Uani 0.690(7) 1 d D U P A 1
H21A_a H 0.3601 0.6602 0.0158 0.146 Uiso 0.690(7) 1 calc R U P A 1
H21B_a H 0.4257 0.6096 0.1156 0.146 Uiso 0.690(7) 1 calc R U P A 1
H21C_a H 0.5237 0.6223 0.0103 0.146 Uiso 0.690(7) 1 calc R U P A 1
C22_a C 0.6866(8) 0.8059(9) 0.1836(8) 0.142(5) Uani 0.690(7) 1 d D U P A 1
H22A_a H 0.7554 0.7769 0.1271 0.213 Uiso 0.690(7) 1 calc R U P A 1
H22B_a H 0.6757 0.7529 0.2373 0.213 Uiso 0.690(7) 1 calc R U P A 1
H22C_a H 0.7297 0.8944 0.2247 0.213 Uiso 0.690(7) 1 calc R U P A 1
C23_a C 0.5582(10) 0.8707(8) 0.0275(7) 0.131(3) Uani 0.690(7) 1 d D U P A 1
H23A_a H 0.6130 0.8255 -0.0316 0.197 Uiso 0.690(7) 1 calc R U P A 1
H23B_a H 0.6193 0.9565 0.0609 0.197 Uiso 0.690(7) 1 calc R U P A 1
H23C_a H 0.4588 0.8756 -0.0061 0.197 Uiso 0.690(7) 1 calc R U P A 1
C21B_b C 0.477(2) 0.7217(18) 0.0025(9) 0.132(7) Uani 0.310(7) 1 d D U P A 2
H21D_b H 0.4447 0.7779 -0.0396 0.198 Uiso 0.310(7) 1 calc R U P A 2
H21E_b H 0.3900 0.6519 0.0017 0.198 Uiso 0.310(7) 1 calc R U P A 2
H21F_b H 0.5609 0.6873 -0.0332 0.198 Uiso 0.310(7) 1 calc R U P A 2
C22B_b C 0.561(2) 0.6975(14) 0.1929(13) 0.125(6) Uani 0.310(7) 1 d D U P A 2
H22D_b H 0.4682 0.6308 0.1847 0.187 Uiso 0.310(7) 1 calc R U P A 2
H22E_b H 0.5881 0.7414 0.2735 0.187 Uiso 0.310(7) 1 calc R U P A 2
H22F_b H 0.6458 0.6595 0.1628 0.187 Uiso 0.310(7) 1 calc R U P A 2
C23B_b C 0.6864(14) 0.8885(14) 0.1319(15) 0.102(6) Uani 0.310(7) 1 d D U P A 2
H23D_b H 0.7642 0.8407 0.1042 0.153 Uiso 0.310(7) 1 calc R U P A 2
H23E_b H 0.7169 0.9366 0.2111 0.153 Uiso 0.310(7) 1 calc R U P A 2
H23F_b H 0.6770 0.9471 0.0853 0.153 Uiso 0.310(7) 1 calc R U P A 2
C24 C 0.0839(6) 1.4480(5) 0.1046(5) 0.0975(16) Uani 1 1 d . . . . .
H24A H 0.1069 1.4051 0.0289 0.146 Uiso 1 1 calc R U . . .
H24B H 0.0969 1.5389 0.1110 0.146 Uiso 1 1 calc R U . . .
H24C H -0.0222 1.4127 0.1162 0.146 Uiso 1 1 calc R U . . .

loop_
_atom_site_aniso_label
_atom_site_aniso_U_11
_atom_site_aniso_U_22
_atom_site_aniso_U_33
_atom_site_aniso_U_23
_atom_site_aniso_U_13
_atom_site_aniso_U_12
O1 0.0691(17) 0.0859(19) 0.0377(14) 0.0100(12) -0.0118(12) 0.0079(14)
O2 0.0746(19) 0.107(2) 0.0566(16) -0.0249(15) -0.0329(14) 0.0385(16)
O3 0.096(2) 0.075(2) 0.092(2) 0.0307(17) -0.0230(18) 0.0164(16)
N1 0.0398(15) 0.0584(18) 0.0390(15) 0.0070(13) -0.0118(12) 0.0050(13)
N2 0.0438(17) 0.071(2) 0.0441(17) -0.0048(15) -0.0086(13) 0.0139(14)
C1 0.0430(19) 0.063(2) 0.0441(19) 0.0085(17) -0.0035(15) 0.0161(16)
C2 0.0394(19) 0.070(3) 0.051(2) 0.0129(18) 0.0025(15) 0.0032(17)
C3 0.053(2) 0.068(2) 0.053(2) 0.0113(18) -0.0094(17) 0.0045(18)
C4 0.0412(18) 0.060(2) 0.0372(17) 0.0041(15) -0.0110(14) 0.0064(16)
C5 0.0390(17) 0.062(2) 0.0334(16) 0.0068(15) -0.0026(13) 0.0134(15)
C6 0.0425(19) 0.074(3) 0.0382(18) 0.0047(17) -0.0066(14) 0.0149(17)
C7 0.051(2) 0.073(3) 0.0457(19) 0.0150(18) -0.0046(16) 0.0239(18)
C8 0.061(2) 0.067(3) 0.054(2) 0.0170(19) -0.0031(18) 0.0212(19)
C9 0.056(2) 0.058(2) 0.057(2) 0.0072(18) -0.0120(18) 0.0074(18)
C10 0.0435(19) 0.058(2) 0.0425(18) 0.0056(16) -0.0051(14) 0.0109(16)
C11 0.051(2) 0.066(2) 0.048(2) 0.0091(17) -0.0150(16) 0.0067(18)
C12 0.058(3) 0.087(3) 0.077(3) 0.019(2) -0.014(2) -0.006(2)
C13 0.054(2) 0.080(3) 0.065(3) 0.026(2) -0.0002(19) -0.004(2)
C14 0.093(3) 0.081(3) 0.060(3) 0.019(2) 0.009(2) 0.022(3)
C15 0.106(4) 0.107(4) 0.062(3) 0.026(3) 0.007(3) 0.015(3)
C16 0.084(3) 0.109(4) 0.089(4) 0.039(3) -0.003(3) 0.012(3)
C17 0.112(4) 0.088(4) 0.122(5) 0.031(4) -0.004(4) 0.033(3)
C18 0.108(4) 0.079(3) 0.078(3) 0.003(3) -0.005(3) 0.015(3)
C19 0.048(2) 0.059(2) 0.046(2) 0.0025(16) -0.0156(16) 0.0107(17)
C20 0.061(3) 0.080(3) 0.074(3) -0.017(2) 0.001(2) 0.019(2)
C21_a 0.088(5) 0.079(5) 0.105(6) -0.021(4) 0.003(5) 0.031(4)
C22_a 0.065(5) 0.193(10) 0.124(8) -0.059(7) -0.024(5) 0.058(6)
C23_a 0.109(6) 0.153(7) 0.110(6) -0.005(6) 0.052(5) 0.021(6)
C21B_b 0.105(11) 0.155(13) 0.099(11) -0.028(10) 0.002(10) 0.020(11)
C22B_b 0.108(11) 0.130(11) 0.127(11) -0.007(10) 0.041(9) 0.047(9)
C23B_b 0.067(8) 0.131(12) 0.097(11) -0.002(9) 0.035(8) 0.030(9)
C24 0.094(4) 0.102(4) 0.114(4) 0.057(3) -0.014(3) 0.032(3)

loop_
_atom_type_symbol
_atom_type_description
_atom_type_scat_dispersion_real
_atom_type_scat_dispersion_imag
_atom_type_scat_source
C C 0.0033 0.0016 'International Tables Vol C Tables 4.2.6.8 and 6.1.1.4'
H H 0.0000 0.0000 'International Tables Vol C Tables 4.2.6.8 and 6.1.1.4'
N N 0.0061 0.0033 'International Tables Vol C Tables 4.2.6.8 and 6.1.1.4'
O O 0.0106 0.0060 'International Tables Vol C Tables 4.2.6.8 and 6.1.1.4'

loop_
_geom_angle_atom_site_label_1
_geom_angle_atom_site_label_2
_geom_angle_atom_site_label_3
_geom_angle
C8 O3 C24 119.3(3)
C1 N1 C11 125.0(3)
C1 N1 C4 114.0(3)
C11 N1 C4 112.7(3)
C19 N2 C20 126.9(3)
C19 N2 H2 115(3)
C20 N2 H2 118(3)
O1 C1 N1 124.8(3)
O1 C1 C2 129.2(3)
N1 C1 C2 106.0(3)
C12 C2 C3 125.4(3)
C12 C2 C1 127.8(3)
C3 C2 C1 106.0(3)
C2 C3 C4 104.2(3)
C2 C3 H3A 110.9
C4 C3 H3A 110.9
C2 C3 H3B 110.9
C4 C3 H3B 110.9
H3A C3 H3B 108.9
N1 C4 C5 102.2(2)
N1 C4 C3 102.2(3)
C5 C4 C3 118.7(3)
N1 C4 C19 114.3(3)
C5 C4 C19 110.0(3)
C3 C4 C19 109.1(3)
C6 C5 C10 119.2(3)
C6 C5 C4 130.6(3)
C10 C5 C4 110.2(3)
C7 C6 C5 120.4(3)
C7 C6 H6 119.8
C5 C6 H6 119.8
C6 C7 C8 119.6(3)
C6 C7 H7 120.2
C8 C7 H7 120.2
O3 C8 C7 123.8(3)
O3 C8 C9 115.5(3)
C7 C8 C9 120.7(4)
C10 C9 C8 119.5(3)
C10 C9 H9 120.3
C8 C9 H9 120.3
C9 C10 C5 120.6(3)
C9 C10 C11 128.9(3)
C5 C10 C11 110.5(3)
N1 C11 C10 101.7(3)
N1 C11 H11A 111.4
C10 C11 H11A 111.4
N1 C11 H11B 111.4
C10 C11 H11B 111.4
H11A C11 H11B 109.3
C2 C12 C13 131.0(4)
C2 C12 H12 114.5
C13 C12 H12 114.5
C14 C13 C18 116.5(4)
C14 C13 C12 124.8(4)
C18 C13 C12 118.6(4)
C15 C14 C13 121.2(5)
C15 C14 H14 119.4
C13 C14 H14 119.4
C14 C15 C16 121.0(5)
C14 C15 H15 119.5
C16 C15 H15 119.5
C17 C16 C15 119.5(5)
C17 C16 H16 120.3
C15 C16 H16 120.3
C16 C17 C18 121.5(5)
C16 C17 H17 119.3
C18 C17 H17 119.3
C17 C18 C13 120.3(5)
C17 C18 H18 119.9
C13 C18 H18 119.9
O2 C19 N2 125.1(3)
O2 C19 C4 118.1(3)
N2 C19 C4 116.7(3)
N2 C20 C22_a 111.5(4)
N2 C20 C21B_b 123.6(10)
N2 C20 C21_a 113.9(4)
C22_a C20 C21_a 113.0(4)
N2 C20 C23B_b 107.8(7)
C21B_b C20 C23B_b 111.3(7)
N2 C20 C22B_b 98.9(7)
C21B_b C20 C22B_b 107.5(7)
C23B_b C20 C22B_b 105.8(6)
N2 C20 C23_a 105.6(4)
C22_a C20 C23_a 107.3(5)
C21_a C20 C23_a 104.8(4)
C20 C21_a H21A_a 109.5
C20 C21_a H21B_a 109.5
H21A_a C21_a H21B_a 109.5
C20 C21_a H21C_a 109.5
H21A_a C21_a H21C_a 109.5
H21B_a C21_a H21C_a 109.5
C20 C22_a H22A_a 109.5
C20 C22_a H22B_a 109.5
H22A_a C22_a H22B_a 109.5
C20 C22_a H22C_a 109.5
H22A_a C22_a H22C_a 109.5
H22B_a C22_a H22C_a 109.5
C20 C23_a H23A_a 109.5
C20 C23_a H23B_a 109.5
H23A_a C23_a H23B_a 109.5
C20 C23_a H23C_a 109.5
H23A_a C23_a H23C_a 109.5
H23B_a C23_a H23C_a 109.5
C20 C21B_b H21D_b 109.5
C20 C21B_b H21E_b 109.5
H21D_b C21B_b H21E_b 109.5
C20 C21B_b H21F_b 109.5
H21D_b C21B_b H21F_b 109.5
H21E_b C21B_b H21F_b 109.5
C20 C22B_b H22D_b 109.5
C20 C22B_b H22E_b 109.5
H22D_b C22B_b H22E_b 109.5
C20 C22B_b H22F_b 109.5
H22D_b C22B_b H22F_b 109.5
H22E_b C22B_b H22F_b 109.5
C20 C23B_b H23D_b 109.5
C20 C23B_b H23E_b 109.5
H23D_b C23B_b H23E_b 109.5
C20 C23B_b H23F_b 109.5
H23D_b C23B_b H23F_b 109.5
H23E_b C23B_b H23F_b 109.5
O3 C24 H24A 109.5
O3 C24 H24B 109.5
H24A C24 H24B 109.5
O3 C24 H24C 109.5
H24A C24 H24C 109.5
H24B C24 H24C 109.5

loop_
_geom_bond_atom_site_label_1
_geom_bond_atom_site_label_2
_geom_bond_distance
O1 C1 1.220(4)
O2 C19 1.220(4)
O3 C8 1.363(5)
O3 C24 1.418(5)
N1 C1 1.355(5)
N1 C11 1.462(5)
N1 C4 1.473(4)
N2 C19 1.323(4)
N2 C20 1.456(5)
N2 H2 0.85(4)
C1 C2 1.499(5)
C2 C12 1.331(6)
C2 C3 1.474(5)
C3 C4 1.535(5)
C3 H3A 0.9700
C3 H3B 0.9700
C4 C5 1.496(5)
C4 C19 1.544(5)
C5 C6 1.392(4)
C5 C10 1.397(5)
C6 C7 1.380(5)
C6 H6 0.9300
C7 C8 1.381(5)
C7 H7 0.9300
C8 C9 1.392(5)
C9 C10 1.369(5)
C9 H9 0.9300
C10 C11 1.513(5)
C11 H11A 0.9700
C11 H11B 0.9700
C12 C13 1.463(6)
C12 H12 0.9300
C13 C14 1.381(6)
C13 C18 1.411(6)
C14 C15 1.357(6)
C14 H14 0.9300
C15 C16 1.366(7)
C15 H15 0.9300
C16 C17 1.330(7)
C16 H16 0.9300
C17 C18 1.368(7)
C17 H17 0.9300
C18 H18 0.9300
C20 C22_a 1.480(6)
C20 C21B_b 1.490(8)
C20 C21_a 1.501(6)
C20 C23B_b 1.505(8)
C20 C22B_b 1.558(8)
C20 C23_a 1.574(6)
C21_a H21A_a 0.9600
C21_a H21B_a 0.9600
C21_a H21C_a 0.9600
C22_a H22A_a 0.9600
C22_a H22B_a 0.9600
C22_a H22C_a 0.9600
C23_a H23A_a 0.9600
C23_a H23B_a 0.9600
C23_a H23C_a 0.9600
C21B_b H21D_b 0.9600
C21B_b H21E_b 0.9600
C21B_b H21F_b 0.9600
C22B_b H22D_b 0.9600
C22B_b H22E_b 0.9600
C22B_b H22F_b 0.9600
C23B_b H23D_b 0.9600
C23B_b H23E_b 0.9600
C23B_b H23F_b 0.9600
C24 H24A 0.9600
C24 H24B 0.9600
C24 H24C 0.9600

loop_
_geom_hbond_atom_site_label_D
_geom_hbond_atom_site_label_H
_geom_hbond_atom_site_label_A
_geom_hbond_distance_DH
_geom_hbond_distance_HA
_geom_hbond_distance_DA
_geom_hbond_angle_DHA
_geom_hbond_site_symmetry_A
N2 H2 O1 0.85(4) 2.41(4) 3.210(4) 157(3) 2_676
N2 H2 N1 0.85(4) 2.28(4) 2.751(4) 115(3) .
C7 H7 O2 0.93 2.61 3.529(4) 170.3 2_575
C21_a H21A_a O2 0.96 2.37 2.966(8) 120.0 .
C22_a H22C_a O1 0.96 2.53 3.184(9) 125.6 2_676
C23_a H23C_a O2 0.96 2.55 3.156(9) 120.9 .
C23B_b H23E_b O1 0.96 2.57 3.455(17) 153.8 2_676

loop_
_geom_torsion_atom_site_label_1
_geom_torsion_atom_site_label_2
_geom_torsion_atom_site_label_3
_geom_torsion_atom_site_label_4
_geom_torsion
C11 N1 C1 O1 -25.9(5)
C4 N1 C1 O1 -171.6(3)
C11 N1 C1 C2 152.9(3)
C4 N1 C1 C2 7.2(4)
O1 C1 C2 C12 -33.6(6)
N1 C1 C2 C12 147.6(4)
O1 C1 C2 C3 156.5(4)
N1 C1 C2 C3 -22.3(4)
C12 C2 C3 C4 -142.4(4)
C1 C2 C3 C4 27.9(4)
C1 N1 C4 C5 133.2(3)
C11 N1 C4 C5 -16.7(4)
C1 N1 C4 C3 9.9(4)
C11 N1 C4 C3 -140.1(3)
C1 N1 C4 C19 -107.9(3)
C11 N1 C4 C19 102.2(3)
C2 C3 C4 N1 -22.9(4)
C2 C3 C4 C5 -134.3(3)
C2 C3 C4 C19 98.5(3)
N1 C4 C5 C6 -171.5(3)
C3 C4 C5 C6 -60.0(5)
C19 C4 C5 C6 66.7(4)
N1 C4 C5 C10 10.4(4)
C3 C4 C5 C10 121.8(3)
C19 C4 C5 C10 -111.5(3)
C10 C5 C6 C7 0.0(5)
C4 C5 C6 C7 -178.0(3)
C5 C6 C7 C8 0.9(5)
C24 O3 C8 C7 1.1(6)
C24 O3 C8 C9 -177.8(4)
C6 C7 C8 O3 -179.6(4)
C6 C7 C8 C9 -0.7(6)
O3 C8 C9 C10 178.6(3)
C7 C8 C9 C10 -0.4(6)
C8 C9 C10 C5 1.3(6)
C8 C9 C10 C11 179.3(4)
C6 C5 C10 C9 -1.1(5)
C4 C5 C10 C9 177.3(3)
C6 C5 C10 C11 -179.5(3)
C4 C5 C10 C11 -1.1(4)
C1 N1 C11 C10 -130.1(3)
C4 N1 C11 C10 16.0(4)
C9 C10 C11 N1 173.0(4)
C5 C10 C11 N1 -8.8(4)
C3 C2 C12 C13 172.8(4)
C1 C2 C12 C13 4.7(8)
C2 C12 C13 C14 49.5(7)
C2 C12 C13 C18 -132.0(5)
C18 C13 C14 C15 2.0(7)
C12 C13 C14 C15 -179.6(4)
C13 C14 C15 C16 0.7(8)
C14 C15 C16 C17 -1.5(8)
C15 C16 C17 C18 -0.4(9)
C16 C17 C18 C13 3.1(9)
C14 C13 C18 C17 -3.8(7)
C12 C13 C18 C17 177.6(5)
C20 N2 C19 O2 1.4(7)
C20 N2 C19 C4 -176.5(4)
N1 C4 C19 O2 178.3(3)
C5 C4 C19 O2 -67.3(4)
C3 C4 C19 O2 64.6(4)
N1 C4 C19 N2 -3.6(5)
C5 C4 C19 N2 110.7(3)
C3 C4 C19 N2 -117.4(4)
C19 N2 C20 C22_a -176.6(6)
C19 N2 C20 C21B_b 0.2(10)
C19 N2 C20 C21_a -47.4(6)
C19 N2 C20 C23B_b 132.4(8)
C19 N2 C20 C22B_b -117.7(8)
C19 N2 C20 C23_a 67.1(5)
